data_7016273
loop_
_publ_author_name
'Xu, Xiaofeng'
'Sun, Hongjian'
'Shi, Yujie'
'Jia, Jiong'
'Li, Xiaoyan'

_publ_section_title
;
 Imine-assisted C-F bond activation by electron-rich iron complexes
 supported by trimethylphosphine.
;
_journal_issue 31
_journal_name_full 'Dalton transactions (Cambridge, England : 2003)'
_journal_page_first 7866
_journal_page_last 7872
_journal_paper_doi 10.1039/c1dt10843c
_journal_volume 40
_journal_year 2011
_chemical_formula_moiety 'C32 H30 F8 Fe N2 P2'
_chemical_formula_sum 'C32 H30 F8 Fe N2 P2'
_chemical_formula_weight 712.37
_chemical_name_systematic
;
?
;
_space_group_IT_number 2
_symmetry_cell_setting triclinic
_symmetry_space_group_name_Hall '-P 1'
_symmetry_space_group_name_H-M 'P -1'
_atom_sites_solution_hydrogens geom
_atom_sites_solution_primary direct
_atom_sites_solution_secondary difmap
_audit_creation_method SHELXL-97
_cell_angle_alpha 90.243(2)
_cell_angle_beta 91.242(2)
_cell_angle_gamma 106.088(2)
_cell_formula_units_Z 2
_cell_length_a 9.6956(14)
_cell_length_b 9.9219(14)
_cell_length_c 16.955(2)
_cell_measurement_reflns_used 2234
_cell_measurement_temperature 273(2)
_cell_measurement_theta_max 24.88
_cell_measurement_theta_min 2.46
_cell_volume 1566.7(4)
_computing_cell_refinement 'Bruker SMART'
_computing_data_collection 'Bruker SMART'
_computing_data_reduction 'Bruker SAINT'
_computing_molecular_graphics 'Bruker SHELXTL'
_computing_publication_material 'Bruker SHELXTL'
_computing_structure_refinement 'SHELXL-97 (Sheldrick, 1997)'
_computing_structure_solution 'SHELXS-97 (Sheldrick, 1990)'
_diffrn_ambient_temperature 273(2)
_diffrn_measured_fraction_theta_full 0.930
_diffrn_measured_fraction_theta_max 0.930
_diffrn_measurement_device_type 'CCD area detector'
_diffrn_measurement_method 'phi and omega scans'
_diffrn_radiation_monochromator graphite
_diffrn_radiation_source 'fine-focus sealed tube'
_diffrn_radiation_type MoK\a
_diffrn_radiation_wavelength 0.71073
_diffrn_reflns_av_R_equivalents 0.0264
_diffrn_reflns_av_sigmaI/netI 0.0749
_diffrn_reflns_limit_h_max 12
_diffrn_reflns_limit_h_min -12
_diffrn_reflns_limit_k_max 11
_diffrn_reflns_limit_k_min -12
_diffrn_reflns_limit_l_max 21
_diffrn_reflns_limit_l_min -17
_diffrn_reflns_number 8955
_diffrn_reflns_theta_full 27.48
_diffrn_reflns_theta_max 27.48
_diffrn_reflns_theta_min 2.14
_exptl_absorpt_coefficient_mu 0.657
_exptl_absorpt_correction_T_max 0.9679
_exptl_absorpt_correction_T_min 0.8272
_exptl_absorpt_correction_type multi-scan
_exptl_absorpt_process_details 'SADABS; Bruker, 2000'
_exptl_crystal_density_diffrn 1.510
_exptl_crystal_density_meas 1.510
_exptl_crystal_density_method 'not measured'
_exptl_crystal_F_000 728
_exptl_crystal_size_max 0.30
_exptl_crystal_size_mid 0.20
_exptl_crystal_size_min 0.05
_refine_diff_density_max 0.456
_refine_diff_density_min -0.378
_refine_diff_density_rms 0.068
_refine_ls_extinction_method none
_refine_ls_goodness_of_fit_ref 1.001
_refine_ls_hydrogen_treatment constr
_refine_ls_matrix_type full
_refine_ls_number_parameters 406
_refine_ls_number_reflns 6679
_refine_ls_number_restraints 0
_refine_ls_restrained_S_all 1.001
_refine_ls_R_factor_all 0.0992
_refine_ls_R_factor_gt 0.0481
_refine_ls_shift/su_max 0.001
_refine_ls_shift/su_mean 0.000
_refine_ls_structure_factor_coef Fsqd
_refine_ls_weighting_details 'calc w=1/[\s^2^(Fo^2^)+(0.0497P)^2^+0.5320P] where P=(Fo^2^+2Fc^2^)/3'
_refine_ls_weighting_scheme calc
_refine_ls_wR_factor_gt 0.1044
_refine_ls_wR_factor_ref 0.1259
_reflns_number_gt 4079
_reflns_number_total 6679
_reflns_threshold_expression >2sigma(I)
_cod_data_source_file c1dt10843c.txt
_cod_data_source_block test
_cod_depositor_comments
;
The following automatic conversions were performed:

'_symmetry_cell_setting' value 'Triclinic' changed to 'triclinic'
according to /home/saulius/struct/CIF-dictionaries/cif_core.dic
dictionary named 'cif_core.dic' version 2.4.1 from 2010-06-29.

Automatic conversion script
Id: cif_fix_values 1715 2011-07-08 13:25:40Z adriana 
;
_cod_original_sg_symbol_H-M P-1
_cod_database_code 7016273

loop_
_symmetry_equiv_pos_as_xyz
'x, y, z'
'-x, -y, -z'

loop_
_atom_site_label
_atom_site_type_symbol
_atom_site_fract_x
_atom_site_fract_y
_atom_site_fract_z
_atom_site_U_iso_or_equiv
_atom_site_adp_type
_atom_site_occupancy
_atom_site_symmetry_multiplicity
_atom_site_calc_flag
_atom_site_refinement_flags
_atom_site_disorder_assembly
_atom_site_disorder_group
Fe1 Fe 0.74823(5) 0.76875(5) 0.25718(3) 0.03233(15) Uani 1 1 d . . .
P2 P 0.93573(10) 0.92066(10) 0.32895(5) 0.0383(2) Uani 1 1 d . . .
P3 P 0.84055(11) 0.76350(11) 0.13261(5) 0.0453(3) Uani 1 1 d . . .
F8 F 0.7129(2) 0.5998(2) 0.44067(12) 0.0530(6) Uani 1 1 d . . .
F7 F 0.4345(2) 0.7552(2) 0.14399(13) 0.0626(6) Uani 1 1 d . . .
N2 N 0.8020(3) 0.5902(3) 0.28483(16) 0.0374(7) Uani 1 1 d . . .
N1 N 0.6641(3) 0.9306(3) 0.23641(16) 0.0383(7) Uani 1 1 d . . .
F6 F 0.3743(2) 0.9525(2) 0.41004(14) 0.0646(7) Uani 1 1 d . . .
F5 F 0.5488(3) 0.6325(3) 0.55616(13) 0.0662(7) Uani 1 1 d . . .
F4 F 0.2221(2) 0.5306(3) 0.11110(14) 0.0707(7) Uani 1 1 d . . .
F3 F 0.4519(3) 0.2421(2) 0.24829(15) 0.0693(7) Uani 1 1 d . . .
C32 C 0.5725(4) 0.6259(4) 0.21484(19) 0.0370(8) Uani 1 1 d . . .
F2 F 0.2223(3) 0.2727(2) 0.16147(15) 0.0745(7) Uani 1 1 d . . .
C31 C 0.6397(3) 0.7644(3) 0.35732(19) 0.0359(8) Uani 1 1 d . . .
C30 C 0.9379(4) 0.4797(4) 0.3771(2) 0.0485(9) Uani 1 1 d . . .
H30A H 0.8528 0.4300 0.4000 0.058 Uiso 1 1 calc R . .
F1 F 0.3706(3) 0.7993(3) 0.54337(14) 0.0722(7) Uani 1 1 d . . .
C29 C 0.6306(4) 0.6906(4) 0.4270(2) 0.0389(8) Uani 1 1 d . . .
C28 C 0.9353(4) 0.5714(4) 0.3156(2) 0.0414(9) Uani 1 1 d . . .
C27 C 0.5694(4) 0.9438(4) 0.2877(2) 0.0434(9) Uani 1 1 d . . .
H27A H 0.5170 1.0087 0.2806 0.052 Uiso 1 1 calc R . .
C26 C 0.5459(4) 0.7033(4) 0.4888(2) 0.0454(9) Uani 1 1 d . . .
C25 C 0.9915(4) 0.8588(4) 0.4225(2) 0.0495(10) Uani 1 1 d . . .
H25A H 1.0691 0.9309 0.4459 0.074 Uiso 1 1 calc R . .
H25B H 1.0227 0.7765 0.4132 0.074 Uiso 1 1 calc R . .
H25C H 0.9120 0.8366 0.4575 0.074 Uiso 1 1 calc R . .
C24 C 0.4500(4) 0.6313(4) 0.1722(2) 0.0430(9) Uani 1 1 d . . .
C23 C 0.6985(4) 0.4745(4) 0.2750(2) 0.0439(9) Uani 1 1 d . . .
H23A H 0.7089 0.3882 0.2910 0.053 Uiso 1 1 calc R . .
C22 C 0.3358(4) 0.3845(4) 0.1787(2) 0.0500(10) Uani 1 1 d . . .
C21 C 0.6891(4) 1.0312(4) 0.1734(2) 0.0442(9) Uani 1 1 d . . .
C20 C 0.5497(4) 0.8551(4) 0.3547(2) 0.0384(8) Uani 1 1 d . . .
C19 C 0.8897(5) 1.0762(4) 0.3669(2) 0.0563(11) Uani 1 1 d . . .
H19A H 0.9705 1.1347 0.3959 0.084 Uiso 1 1 calc R . .
H19B H 0.8094 1.0472 0.4011 0.084 Uiso 1 1 calc R . .
H19C H 0.8651 1.1278 0.3236 0.084 Uiso 1 1 calc R . .
C18 C 1.0631(4) 0.6444(4) 0.2823(2) 0.0502(10) Uani 1 1 d . . .
H18A H 1.0621 0.7052 0.2408 0.060 Uiso 1 1 calc R . .
C17 C 0.4575(4) 0.7906(4) 0.4834(2) 0.0465(9) Uani 1 1 d . . .
C16 C 0.4512(4) 0.3712(4) 0.2219(2) 0.0475(9) Uani 1 1 d . . .
C15 C 0.5761(5) 1.0544(4) 0.1288(2) 0.0548(11) Uani 1 1 d . . .
H15A H 0.4818 1.0048 0.1386 0.066 Uiso 1 1 calc R . .
C14 C 0.4594(4) 0.8652(4) 0.4162(2) 0.0469(9) Uani 1 1 d . . .
C13 C 0.3365(4) 0.5160(4) 0.1538(2) 0.0474(9) Uani 1 1 d . . .
C12 C 0.5680(4) 0.4871(4) 0.2384(2) 0.0406(8) Uani 1 1 d . . .
C11 C 1.0682(5) 0.4628(5) 0.4038(3) 0.0639(12) Uani 1 1 d . . .
H11A H 1.0703 0.4017 0.4450 0.077 Uiso 1 1 calc R . .
C10 C 1.1146(4) 1.0070(4) 0.2915(2) 0.0555(10) Uani 1 1 d . . .
H10A H 1.1721 1.0642 0.3326 0.083 Uiso 1 1 calc R . .
H10B H 1.1055 1.0647 0.2475 0.083 Uiso 1 1 calc R . .
H10C H 1.1597 0.9372 0.2750 0.083 Uiso 1 1 calc R . .
C9 C 0.7323(5) 0.7946(5) 0.0479(2) 0.0648(12) Uani 1 1 d . . .
H9A H 0.7818 0.7896 0.0000 0.097 Uiso 1 1 calc R . .
H9B H 0.7172 0.8858 0.0529 0.097 Uiso 1 1 calc R . .
H9C H 0.6412 0.7245 0.0464 0.097 Uiso 1 1 calc R . .
C8 C 0.8285(5) 1.1097(4) 0.1590(2) 0.0525(10) Uani 1 1 d . . .
H8A H 0.9044 1.0960 0.1894 0.063 Uiso 1 1 calc R . .
C7 C 0.8536(5) 0.5903(4) 0.1031(2) 0.0658(12) Uani 1 1 d . . .
H7A H 0.8923 0.5950 0.0512 0.099 Uiso 1 1 calc R . .
H7B H 0.7599 0.5247 0.1028 0.099 Uiso 1 1 calc R . .
H7C H 0.9156 0.5601 0.1398 0.099 Uiso 1 1 calc R . .
C6 C 1.1939(5) 0.5353(5) 0.3702(3) 0.0727(14) Uani 1 1 d . . .
H6A H 1.2805 0.5218 0.3879 0.087 Uiso 1 1 calc R . .
C5 C 1.0174(5) 0.8711(5) 0.1014(2) 0.0665(12) Uani 1 1 d . . .
H5A H 1.0311 0.8500 0.0473 0.100 Uiso 1 1 calc R . .
H5B H 1.0912 0.8509 0.1340 0.100 Uiso 1 1 calc R . .
H5C H 1.0220 0.9687 0.1067 0.100 Uiso 1 1 calc R . .
C4 C 0.7447(6) 1.2287(5) 0.0545(3) 0.0709(14) Uani 1 1 d . . .
H4A H 0.7634 1.2938 0.0140 0.085 Uiso 1 1 calc R . .
C3 C 1.1924(4) 0.6275(5) 0.3104(3) 0.0615(12) Uani 1 1 d . . .
H3A H 1.2782 0.6787 0.2888 0.074 Uiso 1 1 calc R . .
C2 C 0.6070(6) 1.1535(5) 0.0690(2) 0.0676(13) Uani 1 1 d . . .
H2A H 0.5321 1.1686 0.0383 0.081 Uiso 1 1 calc R . .
C1 C 0.8547(5) 1.2075(5) 0.1001(2) 0.0666(12) Uani 1 1 d . . .
H1A H 0.9485 1.2600 0.0912 0.080 Uiso 1 1 calc R . .

loop_
_atom_site_aniso_label
_atom_site_aniso_U_11
_atom_site_aniso_U_22
_atom_site_aniso_U_33
_atom_site_aniso_U_23
_atom_site_aniso_U_13
_atom_site_aniso_U_12
Fe1 0.0386(3) 0.0290(3) 0.0300(3) -0.00148(19) -0.0033(2) 0.0106(2)
P2 0.0436(6) 0.0352(5) 0.0342(5) -0.0011(4) -0.0062(4) 0.0085(4)
P3 0.0553(6) 0.0486(6) 0.0332(5) -0.0048(4) -0.0005(4) 0.0168(5)
F8 0.0627(14) 0.0568(14) 0.0495(13) 0.0163(11) 0.0090(11) 0.0324(12)
F7 0.0646(15) 0.0447(14) 0.0761(16) 0.0085(11) -0.0280(12) 0.0136(12)
N2 0.0391(17) 0.0370(17) 0.0375(16) -0.0006(13) -0.0020(13) 0.0132(14)
N1 0.0458(18) 0.0339(16) 0.0356(16) -0.0019(13) -0.0089(14) 0.0127(14)
F6 0.0584(15) 0.0674(16) 0.0804(17) -0.0059(13) 0.0025(12) 0.0381(13)
F5 0.0852(18) 0.0709(17) 0.0466(13) 0.0177(12) 0.0189(12) 0.0272(14)
F4 0.0553(15) 0.0729(17) 0.0752(16) 0.0074(13) -0.0323(13) 0.0054(13)
F3 0.0724(17) 0.0325(13) 0.0967(18) 0.0048(12) -0.0129(14) 0.0053(12)
C32 0.041(2) 0.036(2) 0.0352(18) -0.0030(15) -0.0016(15) 0.0133(16)
F2 0.0637(16) 0.0552(15) 0.0849(18) 0.0012(13) -0.0222(13) -0.0147(12)
C31 0.0335(19) 0.0304(19) 0.042(2) -0.0034(15) -0.0018(15) 0.0064(15)
C30 0.057(3) 0.041(2) 0.049(2) 0.0020(18) -0.0088(19) 0.0162(19)
F1 0.0681(16) 0.0809(18) 0.0727(16) -0.0007(13) 0.0347(13) 0.0271(14)
C29 0.040(2) 0.039(2) 0.040(2) 0.0027(16) 0.0015(16) 0.0140(17)
C28 0.043(2) 0.041(2) 0.045(2) -0.0056(17) -0.0056(17) 0.0190(18)
C27 0.046(2) 0.039(2) 0.049(2) -0.0041(17) -0.0109(18) 0.0178(18)
C26 0.051(2) 0.046(2) 0.038(2) 0.0059(17) 0.0059(17) 0.0096(19)
C25 0.059(3) 0.050(2) 0.039(2) -0.0012(17) -0.0092(18) 0.013(2)
C24 0.047(2) 0.042(2) 0.040(2) -0.0003(17) -0.0087(17) 0.0132(18)
C23 0.049(2) 0.036(2) 0.051(2) -0.0016(17) -0.0030(18) 0.0195(19)
C22 0.040(2) 0.043(2) 0.057(2) -0.0065(19) -0.0108(19) -0.0039(18)
C21 0.060(3) 0.033(2) 0.042(2) 0.0014(16) -0.0103(18) 0.0178(19)
C20 0.039(2) 0.034(2) 0.042(2) -0.0016(16) -0.0043(16) 0.0093(16)
C19 0.074(3) 0.043(2) 0.050(2) -0.0134(19) -0.017(2) 0.016(2)
C18 0.047(2) 0.055(3) 0.050(2) -0.0035(19) 0.0006(19) 0.018(2)
C17 0.044(2) 0.051(2) 0.044(2) -0.0028(19) 0.0119(18) 0.0115(19)
C16 0.052(2) 0.033(2) 0.056(2) 0.0016(18) -0.0017(19) 0.0102(18)
C15 0.073(3) 0.047(2) 0.048(2) 0.0039(19) -0.013(2) 0.023(2)
C14 0.039(2) 0.045(2) 0.060(2) -0.0115(19) -0.0052(18) 0.0179(18)
C13 0.041(2) 0.053(3) 0.045(2) -0.0002(18) -0.0115(17) 0.0092(19)
C12 0.039(2) 0.037(2) 0.044(2) -0.0044(16) -0.0041(16) 0.0087(17)
C11 0.074(3) 0.053(3) 0.071(3) -0.004(2) -0.030(3) 0.031(3)
C10 0.053(3) 0.053(3) 0.052(2) 0.0030(19) -0.0039(19) 0.002(2)
C9 0.088(3) 0.068(3) 0.041(2) -0.002(2) -0.007(2) 0.025(3)
C8 0.067(3) 0.053(3) 0.040(2) 0.0053(19) -0.0055(19) 0.020(2)
C7 0.086(3) 0.065(3) 0.052(2) -0.018(2) 0.000(2) 0.029(3)
C6 0.057(3) 0.075(3) 0.095(4) -0.028(3) -0.031(3) 0.036(3)
C5 0.073(3) 0.079(3) 0.045(2) 0.001(2) 0.013(2) 0.016(3)
C4 0.116(4) 0.053(3) 0.048(3) 0.013(2) -0.004(3) 0.030(3)
C3 0.038(2) 0.076(3) 0.072(3) -0.023(3) -0.007(2) 0.019(2)
C2 0.102(4) 0.054(3) 0.053(3) 0.004(2) -0.028(3) 0.035(3)
C1 0.092(4) 0.056(3) 0.050(3) 0.014(2) 0.006(2) 0.017(3)

loop_
_atom_type_symbol
_atom_type_description
_atom_type_scat_dispersion_real
_atom_type_scat_dispersion_imag
_atom_type_scat_source
C C 0.0033 0.0016 'International Tables Vol C Tables 4.2.6.8 and 6.1.1.4'
H H 0.0000 0.0000 'International Tables Vol C Tables 4.2.6.8 and 6.1.1.4'
N N 0.0061 0.0033 'International Tables Vol C Tables 4.2.6.8 and 6.1.1.4'
F F 0.0171 0.0103 'International Tables Vol C Tables 4.2.6.8 and 6.1.1.4'
P P 0.1023 0.0942 'International Tables Vol C Tables 4.2.6.8 and 6.1.1.4'
Fe Fe 0.3463 0.8444 'International Tables Vol C Tables 4.2.6.8 and 6.1.1.4'

loop_
_geom_angle_atom_site_label_1
_geom_angle_atom_site_label_2
_geom_angle_atom_site_label_3
_geom_angle
_geom_angle_site_symmetry_1
_geom_angle_site_symmetry_3
_geom_angle_publ_flag
C32 Fe1 C31 86.34(13) . . ?
C32 Fe1 N1 93.09(12) . . ?
C31 Fe1 N1 80.67(13) . . ?
C32 Fe1 N2 80.44(13) . . ?
C31 Fe1 N2 92.54(12) . . ?
N1 Fe1 N2 170.95(12) . . ?
C32 Fe1 P3 86.12(10) . . ?
C31 Fe1 P3 171.61(10) . . ?
N1 Fe1 P3 96.08(9) . . ?
N2 Fe1 P3 89.82(8) . . ?
C32 Fe1 P2 169.48(10) . . ?
C31 Fe1 P2 83.87(10) . . ?
N1 Fe1 P2 89.14(8) . . ?
N2 Fe1 P2 96.11(8) . . ?
P3 Fe1 P2 103.88(4) . . ?
C25 P2 C10 98.34(18) . . ?
C25 P2 C19 98.13(17) . . ?
C10 P2 C19 98.95(19) . . ?
C25 P2 Fe1 117.83(13) . . ?
C10 P2 Fe1 125.67(13) . . ?
C19 P2 Fe1 113.11(13) . . ?
C7 P3 C9 98.1(2) . . ?
C7 P3 C5 99.5(2) . . ?
C9 P3 C5 98.5(2) . . ?
C7 P3 Fe1 113.49(15) . . ?
C9 P3 Fe1 117.54(14) . . ?
C5 P3 Fe1 125.12(14) . . ?
C23 N2 C28 114.9(3) . . ?
C23 N2 Fe1 114.9(2) . . ?
C28 N2 Fe1 130.2(2) . . ?
C27 N1 C21 115.1(3) . . ?
C27 N1 Fe1 114.4(2) . . ?
C21 N1 Fe1 130.4(2) . . ?
C24 C32 C12 112.5(3) . . ?
C24 C32 Fe1 135.1(3) . . ?
C12 C32 Fe1 112.3(2) . . ?
C29 C31 C20 113.2(3) . . ?
C29 C31 Fe1 134.5(3) . . ?
C20 C31 Fe1 112.3(2) . . ?
C11 C30 C28 119.5(4) . . ?
C26 C29 F8 114.1(3) . . ?
C26 C29 C31 124.7(3) . . ?
F8 C29 C31 121.2(3) . . ?
C18 C28 C30 119.3(3) . . ?
C18 C28 N2 119.3(3) . . ?
C30 C28 N2 121.4(3) . . ?
N1 C27 C20 117.4(3) . . ?
F5 C26 C29 120.8(3) . . ?
F5 C26 C17 118.8(3) . . ?
C29 C26 C17 120.4(3) . . ?
F7 C24 C13 114.3(3) . . ?
F7 C24 C32 121.2(3) . . ?
C13 C24 C32 124.4(4) . . ?
N2 C23 C12 116.7(3) . . ?
F2 C22 C16 121.6(4) . . ?
F2 C22 C13 120.5(3) . . ?
C16 C22 C13 117.9(3) . . ?
C8 C21 C15 119.4(4) . . ?
C8 C21 N1 119.2(3) . . ?
C15 C21 N1 121.4(4) . . ?
C14 C20 C31 122.6(3) . . ?
C14 C20 C27 123.1(3) . . ?
C31 C20 C27 114.1(3) . . ?
C28 C18 C3 120.4(4) . . ?
F1 C17 C14 121.6(3) . . ?
F1 C17 C26 120.2(3) . . ?
C14 C17 C26 118.2(3) . . ?
F3 C16 C22 118.9(3) . . ?
F3 C16 C12 120.2(3) . . ?
C22 C16 C12 120.9(4) . . ?
C21 C15 C2 118.7(4) . . ?
F6 C14 C17 119.1(3) . . ?
F6 C14 C20 120.0(4) . . ?
C17 C14 C20 120.9(3) . . ?
F4 C13 C22 118.4(3) . . ?
F4 C13 C24 120.5(4) . . ?
C22 C13 C24 121.1(3) . . ?
C16 C12 C32 123.1(3) . . ?
C16 C12 C23 122.4(3) . . ?
C32 C12 C23 114.3(3) . . ?
C6 C11 C30 120.6(4) . . ?
C1 C8 C21 120.3(4) . . ?
C11 C6 C3 120.2(4) . . ?
C2 C4 C1 119.3(4) . . ?
C6 C3 C18 119.9(4) . . ?
C4 C2 C15 121.4(4) . . ?
C4 C1 C8 120.8(5) . . ?

loop_
_geom_bond_atom_site_label_1
_geom_bond_atom_site_label_2
_geom_bond_distance
_geom_bond_site_symmetry_2
_geom_bond_publ_flag
Fe1 C32 2.007(3) . ?
Fe1 C31 2.011(3) . ?
Fe1 N1 2.021(3) . ?
Fe1 N2 2.035(3) . ?
Fe1 P3 2.3175(11) . ?
Fe1 P2 2.3297(10) . ?
P2 C25 1.828(3) . ?
P2 C10 1.836(4) . ?
P2 C19 1.839(4) . ?
P3 C7 1.827(4) . ?
P3 C9 1.838(4) . ?
P3 C5 1.841(4) . ?
F8 C29 1.376(4) . ?
F7 C24 1.367(4) . ?
N2 C23 1.305(4) . ?
N2 C28 1.444(4) . ?
N1 C27 1.312(4) . ?
N1 C21 1.443(4) . ?
F6 C14 1.355(4) . ?
F5 C26 1.347(4) . ?
F4 C13 1.353(4) . ?
F3 C16 1.360(4) . ?
C32 C24 1.390(5) . ?
C32 C12 1.425(5) . ?
F2 C22 1.354(4) . ?
C31 C29 1.385(5) . ?
C31 C20 1.418(5) . ?
C30 C11 1.386(5) . ?
C30 C28 1.391(5) . ?
F1 C17 1.352(4) . ?
C29 C26 1.372(5) . ?
C28 C18 1.383(5) . ?
C27 C20 1.423(5) . ?
C26 C17 1.379(5) . ?
C24 C13 1.379(5) . ?
C23 C12 1.434(5) . ?
C22 C16 1.362(5) . ?
C22 C13 1.371(5) . ?
C21 C8 1.387(5) . ?
C21 C15 1.390(5) . ?
C20 C14 1.396(5) . ?
C18 C3 1.385(5) . ?
C17 C14 1.359(5) . ?
C16 C12 1.394(5) . ?
C15 C2 1.393(6) . ?
C11 C6 1.369(6) . ?
C8 C1 1.373(5) . ?
C6 C3 1.371(6) . ?
C4 C2 1.365(6) . ?
C4 C1 1.368(6) . ?
